data_7004799
loop_
_publ_author_name
'Zhao, Shu-Bin'
'Liu, Guo-hui'
'Song, Datong'
'Wang, Suning'

_publ_section_title
;
 Impact of the linker groups in bis(7-azaindol-1-yl) chelate ligands on
 structures and stability of Pt(N,N-L)R2 complexes
;
_journal_issue 48
_journal_name_full 'Dalton Transactions'
_journal_page_first 6953
_journal_page_last 6965
_journal_paper_doi 10.1039/b813501k
_journal_year 2008
_chemical_formula_sum 'C45 H48 N4 Pt2 S2'
_chemical_formula_weight 1099.17
_chemical_name_systematic
;
?
;
_space_group_IT_number 2
_symmetry_cell_setting triclinic
_symmetry_space_group_name_Hall '-P 1'
_symmetry_space_group_name_H-M 'P -1'
_atom_sites_solution_hydrogens geom
_atom_sites_solution_primary direct
_atom_sites_solution_secondary difmap
_audit_creation_method SHELXL-97
_cell_angle_alpha 80.192(2)
_cell_angle_beta 83.251(3)
_cell_angle_gamma 63.096(2)
_cell_formula_units_Z 2
_cell_length_a 11.7088(15)
_cell_length_b 12.9165(17)
_cell_length_c 14.9862(19)
_cell_measurement_temperature 180(2)
_cell_volume 1989.5(4)
_computing_cell_refinement 'Bruker SMART'
_computing_data_collection 'Bruker SMART'
_computing_data_reduction 'Bruker SHELXTL'
_computing_molecular_graphics 'Bruker SHELXTL'
_computing_publication_material 'Bruker SHELXTL'
_computing_structure_refinement 'SHELXL-97 (Sheldrick, 1997)'
_computing_structure_solution 'SHELXS-97 (Sheldrick, 1990)'
_diffrn_ambient_temperature 180(2)
_diffrn_measured_fraction_theta_full 0.940
_diffrn_measured_fraction_theta_max 0.940
_diffrn_measurement_device_type 'ApexII CCD detector'
_diffrn_measurement_method 'phi and omega scans'
_diffrn_radiation_monochromator graphite
_diffrn_radiation_source 'fine-focus sealed tube'
_diffrn_radiation_type MoK\a
_diffrn_radiation_wavelength 0.71073
_diffrn_reflns_av_R_equivalents 0.0444
_diffrn_reflns_av_sigmaI/netI 0.2145
_diffrn_reflns_limit_h_max 15
_diffrn_reflns_limit_h_min -15
_diffrn_reflns_limit_k_max 16
_diffrn_reflns_limit_k_min -14
_diffrn_reflns_limit_l_max 18
_diffrn_reflns_limit_l_min -19
_diffrn_reflns_number 14309
_diffrn_reflns_theta_full 28.00
_diffrn_reflns_theta_max 28.00
_diffrn_reflns_theta_min 1.95
_exptl_absorpt_coefficient_mu 7.167
_exptl_absorpt_correction_T_max 0.5343
_exptl_absorpt_correction_T_min 0.3282
_exptl_absorpt_correction_type multi-scan
_exptl_crystal_colour light
_exptl_crystal_density_diffrn 1.835
_exptl_crystal_density_method 'not measured'
_exptl_crystal_description block
_exptl_crystal_F_000 1068
_exptl_crystal_size_max 0.20
_exptl_crystal_size_mid 0.20
_exptl_crystal_size_min 0.10
_refine_diff_density_max 1.188
_refine_diff_density_min -1.375
_refine_diff_density_rms 0.132
_refine_ls_extinction_method none
_refine_ls_goodness_of_fit_ref 0.804
_refine_ls_hydrogen_treatment constr
_refine_ls_matrix_type full
_refine_ls_number_parameters 470
_refine_ls_number_reflns 9042
_refine_ls_number_restraints 7
_refine_ls_restrained_S_all 0.808
_refine_ls_R_factor_all 0.1638
_refine_ls_R_factor_gt 0.0502
_refine_ls_shift/su_max 0.001
_refine_ls_shift/su_mean 0.000
_refine_ls_structure_factor_coef Fsqd
_refine_ls_weighting_details 'calc w=1/[\s^2^(Fo^2^)+(0.0000P)^2^+0.1000P] where P=(Fo^2^+2Fc^2^)/3'
_refine_ls_weighting_scheme calc
_refine_ls_wR_factor_gt 0.0639
_refine_ls_wR_factor_ref 0.0758
_reflns_number_gt 3316
_reflns_number_total 9042
_reflns_threshold_expression >2sigma(I)
_cod_data_source_file b813501k.txt
_cod_data_source_block joy2a
_cod_original_sg_symbol_H-M P-1
_cod_database_code 7004799

loop_
_symmetry_equiv_pos_as_xyz
'x, y, z'
'-x, -y, -z'

loop_
_atom_site_label
_atom_site_type_symbol
_atom_site_fract_x
_atom_site_fract_y
_atom_site_fract_z
_atom_site_U_iso_or_equiv
_atom_site_adp_type
_atom_site_occupancy
_atom_site_symmetry_multiplicity
_atom_site_calc_flag
_atom_site_refinement_flags
_atom_site_disorder_assembly
_atom_site_disorder_group
Pt1 Pt -0.00512(4) 0.22205(4) 0.76078(3) 0.06209(18) Uani 1 1 d D A 1
Pt2 Pt 0.50639(4) 0.31860(4) 0.75840(3) 0.05488(16) Uani 1 1 d D A 1
S1 S 0.0882(3) 0.0300(3) 0.8374(2) 0.0839(11) Uani 1 1 d D A 1
S2 S 0.5492(4) 0.3591(4) 0.60208(19) 0.1135(15) Uani 1 1 d D A 1
N1 N 0.0792(8) 0.2903(7) 0.9473(5) 0.062(3) Uani 1 1 d . A 1
N2 N -0.0963(7) 0.2810(7) 0.8859(5) 0.041(2) Uani 1 1 d . A 1
N3 N 0.1976(9) 0.5312(9) 0.7004(5) 0.052(3) Uani 1 1 d . A 1
N4 N 0.3992(8) 0.5036(7) 0.7463(5) 0.042(2) Uani 1 1 d . A 1
C1 C 0.1040(12) 0.2964(11) 1.0345(7) 0.089(4) Uani 1 1 d . A 1
H1A H 0.1811 0.2933 1.0517 0.107 Uiso 1 1 calc R A 1
C2 C 0.0017(11) 0.3075(10) 1.0901(7) 0.076(4) Uani 1 1 d . A 1
H2A H -0.0072 0.3173 1.1524 0.092 Uiso 1 1 calc R A 1
C3 C -0.0887(10) 0.3021(9) 1.0417(7) 0.046(3) Uani 1 1 d . A 1
C4 C -0.2054(10) 0.3044(8) 1.0630(7) 0.054(3) Uani 1 1 d . A 1
H4A H -0.2411 0.3098 1.1233 0.065 Uiso 1 1 calc R A 1
C5 C -0.2706(9) 0.2989(8) 0.9948(7) 0.047(3) Uani 1 1 d . A 1
H5A H -0.3543 0.3039 1.0069 0.056 Uiso 1 1 calc R A 1
C6 C -0.2150(9) 0.2864(8) 0.9101(6) 0.047(3) Uani 1 1 d . A 1
H6A H -0.2615 0.2809 0.8647 0.056 Uiso 1 1 calc R A 1
C7 C -0.0410(10) 0.2907(9) 0.9505(7) 0.043(3) Uani 1 1 d . A 1
C8 C 0.0990(12) 0.6245(14) 0.6638(7) 0.067(4) Uani 1 1 d . A 1
H8A H 0.0233 0.6223 0.6495 0.081 Uiso 1 1 calc R A 1
C9 C 0.1150(11) 0.7201(11) 0.6489(6) 0.065(4) Uani 1 1 d . A 1
H9A H 0.0568 0.7956 0.6224 0.078 Uiso 1 1 calc R A 1
C10 C 0.2337(11) 0.6880(12) 0.6796(7) 0.052(3) Uani 1 1 d . A 1
C11 C 0.3056(12) 0.7451(10) 0.6822(7) 0.072(4) Uani 1 1 d . A 1
H11A H 0.2748 0.8260 0.6600 0.086 Uiso 1 1 calc R A 1
C12 C 0.4230(12) 0.6830(11) 0.7176(7) 0.069(4) Uani 1 1 d . A 1
H12A H 0.4754 0.7210 0.7201 0.083 Uiso 1 1 calc R A 1
C13 C 0.4673(10) 0.5652(11) 0.7500(6) 0.061(3) Uani 1 1 d . A 1
H13A H 0.5488 0.5253 0.7761 0.073 Uiso 1 1 calc R A 1
C14 C 0.2854(12) 0.5689(12) 0.7123(6) 0.047(3) Uani 1 1 d . A 1
C15 C -0.0895(9) 0.3866(10) 0.6940(7) 0.052(3) Uani 1 1 d . A 1
C16 C -0.0873(13) 0.4153(13) 0.6007(9) 0.103(5) Uani 1 1 d . A 1
H16A H -0.0418 0.3550 0.5635 0.123 Uiso 1 1 calc R A 1
C17 C -0.1505(13) 0.5309(15) 0.5603(8) 0.093(5) Uani 1 1 d . A 1
H17A H -0.1493 0.5451 0.4959 0.111 Uiso 1 1 calc R A 1
C18 C -0.2124(11) 0.6229(12) 0.6052(9) 0.083(4) Uani 1 1 d . A 1
H18A H -0.2494 0.7012 0.5756 0.100 Uiso 1 1 calc R A 1
C19 C -0.2183(10) 0.5970(12) 0.6927(8) 0.065(4) Uani 1 1 d . A 1
H19A H -0.2640 0.6583 0.7289 0.078 Uiso 1 1 calc R A 1
C20 C -0.1611(10) 0.4848(11) 0.7342(7) 0.059(3) Uani 1 1 d . A 1
H20A H -0.1724 0.4737 0.7983 0.070 Uiso 1 1 calc R A 1
C21 C 0.0929(10) 0.1509(10) 0.6480(6) 0.078(4) Uani 1 1 d D A 1
C22 C 0.2159(12) 0.1448(12) 0.6303(8) 0.109(5) Uani 1 1 d . A 1
H22A H 0.2442 0.1816 0.6665 0.131 Uiso 1 1 calc R A 1
C23 C 0.2945(15) 0.0885(13) 0.5639(10) 0.134(7) Uani 1 1 d . A 1
H23A H 0.3789 0.0822 0.5537 0.161 Uiso 1 1 calc R A 1
C24 C 0.2487(16) 0.0411(13) 0.5120(9) 0.107(5) Uani 1 1 d . A 1
H24A H 0.2996 0.0080 0.4607 0.129 Uiso 1 1 calc R A 1
C25 C 0.1327(14) 0.0384(12) 0.5296(10) 0.110(5) Uani 1 1 d . A 1
H25A H 0.1038 0.0012 0.4943 0.132 Uiso 1 1 calc R A 1
C26 C 0.0632(13) 0.0913(12) 0.5997(9) 0.121(6) Uani 1 1 d . A 1
H26A H -0.0147 0.0854 0.6163 0.145 Uiso 1 1 calc R A 1
C27 C 0.6106(11) 0.1495(7) 0.7581(7) 0.071(5) Uani 1 1 d D A 1
C28 C 0.7340(15) 0.0920(12) 0.7698(9) 0.108(5) Uani 1 1 d . A 1
H28A H 0.7782 0.1335 0.7826 0.130 Uiso 1 1 calc R A 1
C29 C 0.8046(15) -0.0298(15) 0.7643(9) 0.122(5) Uiso 1 1 d . A 1
H29A H 0.8937 -0.0665 0.7745 0.146 Uiso 1 1 calc R A 1
C30 C 0.7503(15) -0.0955(12) 0.7450(9) 0.101(5) Uani 1 1 d . A 1
H30A H 0.8001 -0.1772 0.7433 0.121 Uiso 1 1 calc R A 1
C31 C 0.6264(16) -0.0444(14) 0.7285(8) 0.082(4) Uani 1 1 d . A 1
H31A H 0.5850 -0.0864 0.7120 0.099 Uiso 1 1 calc R A 1
C32 C 0.5585(11) 0.0791(16) 0.7371(7) 0.101(6) Uani 1 1 d . A 1
H32A H 0.4692 0.1161 0.7276 0.121 Uiso 1 1 calc R A 1
C33 C 0.4703(9) 0.2910(10) 0.8927(6) 0.043(3) Uani 1 1 d . A 1
C34 C 0.4949(10) 0.1870(10) 0.9444(7) 0.058(3) Uani 1 1 d . A 1
H34A H 0.5332 0.1187 0.9149 0.069 Uiso 1 1 calc R A 1
C35 C 0.4687(10) 0.1728(10) 1.0359(7) 0.059(3) Uani 1 1 d . A 1
H35A H 0.4882 0.0970 1.0677 0.071 Uiso 1 1 calc R A 1
C36 C 0.4154(9) 0.2667(11) 1.0805(7) 0.056(3) Uani 1 1 d . A 1
H36A H 0.3982 0.2565 1.1441 0.067 Uiso 1 1 calc R A 1
C37 C 0.3862(9) 0.3737(10) 1.0375(7) 0.053(3) Uani 1 1 d . A 1
H37A H 0.3487 0.4401 1.0692 0.064 Uiso 1 1 calc R A 1
C38 C 0.4135(8) 0.3854(9) 0.9410(6) 0.047(3) Uani 1 1 d . A 1
H38A H 0.3915 0.4616 0.9091 0.056 Uiso 1 1 calc R A 1
C39 C 0.1627(9) 0.2921(9) 0.8683(6) 0.068(3) Uani 1 1 d . A 1
H39A H 0.1480 0.2545 0.8214 0.081 Uiso 1 1 calc R A 1
H39B H 0.2531 0.2463 0.8852 0.081 Uiso 1 1 calc R A 1
C40 C 0.1394(8) 0.4178(10) 0.8288(6) 0.060(3) Uani 1 1 d . A 1
H40A H 0.0460 0.4695 0.8277 0.072 Uiso 1 1 calc R A 1
H40B H 0.1774 0.4477 0.8676 0.072 Uiso 1 1 calc R A 1
C41 C 0.1983(9) 0.4196(10) 0.7343(6) 0.068(4) Uani 1 1 d . A 1
H41A H 0.2878 0.3576 0.7341 0.082 Uiso 1 1 calc R A 1
H41B H 0.1503 0.4023 0.6936 0.082 Uiso 1 1 calc R A 1
C42A C 0.069(3) -0.051(3) 0.7634(18) 0.166(15) Uiso 0.45 1 d PD A 1
H42A H 0.0737 -0.1250 0.7970 0.249 Uiso 0.45 1 calc PR A 1
H42B H 0.1372 -0.0680 0.7156 0.249 Uiso 0.45 1 calc PR A 1
H42C H -0.0146 -0.0062 0.7362 0.249 Uiso 0.45 1 calc PR A 1
C42 C 0.012(3) 0.010(3) 0.9469(13) 0.163(12) Uiso 0.55 1 d PD . 1
C43 C 0.2506(11) -0.0263(11) 0.8392(9) 0.158(6) Uiso 1 1 d D A 1
H43A H 0.2876 -0.1119 0.8523 0.237 Uiso 1 1 calc R A 1
H43B H 0.2730 0.0046 0.8863 0.237 Uiso 1 1 calc R A 1
H43C H 0.2847 -0.0042 0.7801 0.237 Uiso 1 1 calc R A 1
C44 C 0.4811(13) 0.3016(14) 0.5431(7) 0.163(8) Uani 1 1 d D A 1
H44A H 0.5030 0.3140 0.4783 0.245 Uiso 1 1 calc R A 1
H44B H 0.3878 0.3402 0.5535 0.245 Uiso 1 1 calc R A 1
H44C H 0.5134 0.2175 0.5637 0.245 Uiso 1 1 calc R A 1
C45 C 0.7130(10) 0.2727(12) 0.5760(7) 0.144(7) Uani 1 1 d D A 1
H45A H 0.7321 0.2904 0.5114 0.216 Uiso 1 1 calc R A 1
H45B H 0.7327 0.1896 0.5902 0.216 Uiso 1 1 calc R A 1
H45C H 0.7654 0.2900 0.6120 0.216 Uiso 1 1 calc R A 1

loop_
_atom_site_aniso_label
_atom_site_aniso_U_11
_atom_site_aniso_U_22
_atom_site_aniso_U_33
_atom_site_aniso_U_23
_atom_site_aniso_U_13
_atom_site_aniso_U_12
Pt1 0.0544(4) 0.0724(4) 0.0588(3) -0.0254(3) 0.0084(3) -0.0242(3)
Pt2 0.0514(3) 0.0752(4) 0.0418(3) -0.0177(3) 0.0076(2) -0.0302(3)
S1 0.085(3) 0.072(2) 0.072(2) -0.013(2) 0.0241(19) -0.021(2)
S2 0.098(3) 0.217(5) 0.0459(19) -0.036(3) 0.019(2) -0.087(3)
N1 0.054(7) 0.081(7) 0.048(6) -0.011(6) 0.007(5) -0.029(6)
N2 0.031(5) 0.046(6) 0.036(5) -0.003(5) -0.002(4) -0.010(5)
N3 0.032(6) 0.079(8) 0.037(5) -0.004(6) 0.005(4) -0.021(6)
N4 0.038(6) 0.070(7) 0.027(5) -0.008(5) 0.004(4) -0.034(6)
C1 0.093(11) 0.147(13) 0.058(8) -0.027(9) -0.016(8) -0.073(10)
C2 0.068(10) 0.106(11) 0.043(7) -0.010(8) 0.000(7) -0.029(9)
C3 0.038(7) 0.051(8) 0.047(7) -0.008(6) 0.001(6) -0.018(6)
C4 0.056(8) 0.043(8) 0.048(7) 0.006(6) 0.014(6) -0.018(7)
C5 0.037(7) 0.039(7) 0.065(7) -0.020(6) 0.016(6) -0.016(6)
C6 0.044(7) 0.045(7) 0.051(7) -0.014(6) 0.001(5) -0.017(6)
C7 0.045(8) 0.039(7) 0.040(7) 0.006(6) 0.000(6) -0.017(6)
C8 0.047(9) 0.119(13) 0.031(7) -0.027(8) 0.001(6) -0.028(10)
C9 0.052(9) 0.085(11) 0.036(7) 0.015(7) -0.010(6) -0.017(8)
C10 0.041(8) 0.074(11) 0.039(7) 0.003(7) -0.012(6) -0.027(8)
C11 0.063(10) 0.068(10) 0.053(8) 0.027(7) -0.017(7) -0.011(8)
C12 0.090(11) 0.068(10) 0.069(8) 0.021(8) -0.022(7) -0.058(9)
C13 0.059(8) 0.083(10) 0.039(6) 0.012(7) -0.019(6) -0.032(8)
C14 0.049(9) 0.066(10) 0.032(6) -0.004(7) -0.002(6) -0.032(8)
C15 0.050(7) 0.068(9) 0.037(6) -0.013(7) 0.010(6) -0.027(7)
C16 0.138(14) 0.105(13) 0.076(11) -0.036(10) -0.009(10) -0.055(12)
C17 0.104(13) 0.133(15) 0.030(7) 0.029(10) -0.021(7) -0.052(12)
C18 0.067(10) 0.094(12) 0.078(11) -0.017(10) 0.016(8) -0.029(9)
C19 0.053(9) 0.077(11) 0.054(8) -0.016(8) 0.014(7) -0.021(8)
C20 0.045(8) 0.067(9) 0.060(8) -0.015(8) 0.010(7) -0.022(8)
C21 0.046(8) 0.081(10) 0.075(9) -0.048(8) 0.005(7) 0.010(7)
C22 0.089(11) 0.174(15) 0.089(10) -0.071(10) 0.054(9) -0.076(11)
C23 0.177(17) 0.140(15) 0.121(13) -0.091(12) 0.085(12) -0.097(13)
C24 0.126(14) 0.094(12) 0.057(9) -0.024(8) 0.040(9) -0.015(11)
C25 0.088(12) 0.114(13) 0.093(11) -0.062(10) -0.028(9) 0.008(11)
C26 0.108(12) 0.130(14) 0.118(12) -0.100(11) -0.012(10) -0.016(10)
C27 0.062(10) 0.147(15) 0.042(7) -0.021(8) -0.002(6) -0.075(11)
C28 0.102(12) 0.080(11) 0.173(14) -0.058(10) -0.031(11) -0.047(10)
C30 0.077(11) 0.078(11) 0.136(13) -0.036(10) 0.008(10) -0.019(10)
C31 0.096(13) 0.099(13) 0.069(9) -0.022(9) 0.009(9) -0.057(11)
C32 0.037(9) 0.150(15) 0.039(7) 0.024(10) -0.004(6) 0.013(10)
C33 0.035(7) 0.063(8) 0.035(6) -0.010(6) 0.000(5) -0.024(6)
C34 0.076(9) 0.063(9) 0.044(7) -0.007(7) -0.004(6) -0.039(8)
C35 0.076(9) 0.062(9) 0.050(7) -0.001(7) -0.003(7) -0.043(8)
C36 0.062(8) 0.073(10) 0.031(6) -0.003(7) 0.002(6) -0.030(8)
C37 0.050(8) 0.062(9) 0.043(7) -0.010(7) -0.002(6) -0.020(7)
C38 0.042(7) 0.058(8) 0.032(6) -0.003(6) -0.012(5) -0.014(6)
C39 0.053(8) 0.094(10) 0.069(8) -0.023(8) 0.022(6) -0.045(8)
C40 0.026(6) 0.107(10) 0.056(7) -0.018(7) -0.004(5) -0.033(7)
C41 0.049(8) 0.125(12) 0.050(7) -0.039(8) 0.017(6) -0.051(8)
C44 0.160(16) 0.35(2) 0.065(9) -0.075(12) 0.038(9) -0.175(17)
C45 0.094(12) 0.30(2) 0.077(9) -0.085(12) 0.034(8) -0.106(13)

loop_
_atom_type_symbol
_atom_type_description
_atom_type_scat_dispersion_real
_atom_type_scat_dispersion_imag
_atom_type_scat_source
C C 0.0033 0.0016 'International Tables Vol C Tables 4.2.6.8 and 6.1.1.4'
H H 0.0000 0.0000 'International Tables Vol C Tables 4.2.6.8 and 6.1.1.4'
N N 0.0061 0.0033 'International Tables Vol C Tables 4.2.6.8 and 6.1.1.4'
Pt Pt -1.7033 8.3905 'International Tables Vol C Tables 4.2.6.8 and 6.1.1.4'
S S 0.1246 0.1234 'International Tables Vol C Tables 4.2.6.8 and 6.1.1.4'

loop_
_geom_angle_atom_site_label_1
_geom_angle_atom_site_label_2
_geom_angle_atom_site_label_3
_geom_angle
_geom_angle_site_symmetry_1
_geom_angle_site_symmetry_3
_geom_angle_publ_flag
C15 Pt1 C21 93.8(4) . . ?
C15 Pt1 N2 91.5(4) . . ?
C21 Pt1 N2 174.5(4) . . ?
C15 Pt1 S1 178.4(3) . . ?
C21 Pt1 S1 86.1(3) . . ?
N2 Pt1 S1 88.5(2) . . ?
C27 Pt2 C33 89.8(4) . . ?
C27 Pt2 N4 174.8(3) . . ?
C33 Pt2 N4 95.3(4) . . ?
C27 Pt2 S2 92.4(3) . . ?
C33 Pt2 S2 177.3(3) . . ?
N4 Pt2 S2 82.5(2) . . ?
C43 S1 C42A 102.4(11) . . ?
C43 S1 C42 113.6(11) . . ?
C42A S1 C42 109.7(13) . . ?
C43 S1 Pt1 112.4(5) . . ?
C42A S1 Pt1 102.7(11) . . ?
C42 S1 Pt1 114.7(10) . . ?
C44 S2 C45 100.4(6) . . ?
C44 S2 Pt2 109.1(4) . . ?
C45 S2 Pt2 109.0(4) . . ?
C1 N1 C7 108.2(8) . . ?
C1 N1 C39 123.8(9) . . ?
C7 N1 C39 127.9(9) . . ?
C7 N2 C6 113.9(8) . . ?
C7 N2 Pt1 125.3(7) . . ?
C6 N2 Pt1 119.3(6) . . ?
C8 N3 C14 105.9(11) . . ?
C8 N3 C41 125.2(11) . . ?
C14 N3 C41 128.1(11) . . ?
C14 N4 C13 113.2(10) . . ?
C14 N4 Pt2 128.1(8) . . ?
C13 N4 Pt2 116.0(8) . . ?
C2 C1 N1 109.2(10) . . ?
C1 C2 C3 108.6(10) . . ?
C4 C3 C2 134.3(10) . . ?
C4 C3 C7 117.2(10) . . ?
C2 C3 C7 108.4(9) . . ?
C3 C4 C5 118.0(9) . . ?
C6 C5 C4 119.8(9) . . ?
C5 C6 N2 124.2(9) . . ?
N2 C7 N1 127.7(9) . . ?
N2 C7 C3 126.8(10) . . ?
N1 C7 C3 105.5(9) . . ?
C9 C8 N3 114.1(12) . . ?
C8 C9 C10 105.2(12) . . ?
C11 C10 C9 134.2(15) . . ?
C11 C10 C14 118.1(12) . . ?
C9 C10 C14 107.7(11) . . ?
C10 C11 C12 117.9(12) . . ?
C11 C12 C13 120.8(11) . . ?
N4 C13 C12 123.1(10) . . ?
N4 C14 N3 126.1(12) . . ?
N4 C14 C10 126.9(11) . . ?
N3 C14 C10 107.0(11) . . ?
C20 C15 C16 110.0(11) . . ?
C20 C15 Pt1 124.9(9) . . ?
C16 C15 Pt1 125.0(10) . . ?
C15 C16 C17 121.2(12) . . ?
C18 C17 C16 124.8(12) . . ?
C19 C18 C17 114.6(13) . . ?
C18 C19 C20 122.1(12) . . ?
C19 C20 C15 127.2(11) . . ?
C26 C21 C22 115.9(10) . . ?
C26 C21 Pt1 126.3(10) . . ?
C22 C21 Pt1 116.5(9) . . ?
C23 C22 C21 121.8(12) . . ?
C22 C23 C24 117.2(15) . . ?
C23 C24 C25 123.3(13) . . ?
C26 C25 C24 115.5(14) . . ?
C21 C26 C25 125.7(15) . . ?
C28 C27 C32 112.7(10) . . ?
C28 C27 Pt2 125.9(9) . . ?
C32 C27 Pt2 121.2(10) . . ?
C27 C28 C29 122.9(12) . . ?
C30 C29 C28 122.7(15) . . ?
C31 C30 C29 119.1(15) . . ?
C30 C31 C32 115.9(13) . . ?
C27 C32 C31 126.7(12) . . ?
C34 C33 C38 113.5(8) . . ?
C34 C33 Pt2 127.2(8) . . ?
C38 C33 Pt2 119.3(8) . . ?
C33 C34 C35 125.0(10) . . ?
C36 C35 C34 119.5(10) . . ?
C37 C36 C35 121.4(10) . . ?
C36 C37 C38 117.5(10) . . ?
C33 C38 C37 123.1(9) . . ?
N1 C39 C40 111.8(8) . . ?
C41 C40 C39 110.1(9) . . ?
N3 C41 C40 111.9(8) . . ?
C42 C42 S1 161(3) 2_557 . ?

loop_
_geom_bond_atom_site_label_1
_geom_bond_atom_site_label_2
_geom_bond_distance
_geom_bond_site_symmetry_2
_geom_bond_publ_flag
Pt1 C15 2.026(11) . ?
Pt1 C21 2.035(7) . ?
Pt1 N2 2.125(7) . ?
Pt1 S1 2.353(3) . ?
Pt2 C27 1.962(8) . ?
Pt2 C33 2.013(9) . ?
Pt2 N4 2.124(8) . ?
Pt2 S2 2.357(3) . ?
S1 C43 1.702(11) . ?
S1 C42A 1.746(17) . ?
S1 C42 1.809(15) . ?
S2 C44 1.700(9) . ?
S2 C45 1.765(10) . ?
N1 C1 1.394(11) . ?
N1 C7 1.400(11) . ?
N1 C39 1.449(10) . ?
N2 C7 1.278(10) . ?
N2 C6 1.369(9) . ?
N3 C8 1.323(12) . ?
N3 C14 1.361(11) . ?
N3 C41 1.441(12) . ?
N4 C14 1.320(12) . ?
N4 C13 1.368(11) . ?
C1 C2 1.343(12) . ?
C2 C3 1.384(12) . ?
C3 C4 1.354(11) . ?
C3 C7 1.420(11) . ?
C4 C5 1.375(11) . ?
C5 C6 1.357(10) . ?
C8 C9 1.310(13) . ?
C9 C10 1.371(13) . ?
C10 C11 1.354(13) . ?
C10 C14 1.394(13) . ?
C11 C12 1.358(13) . ?
C12 C13 1.383(13) . ?
C15 C20 1.362(12) . ?
C15 C16 1.385(14) . ?
C16 C17 1.394(15) . ?
C17 C18 1.329(15) . ?
C18 C19 1.299(13) . ?
C19 C20 1.358(13) . ?
C21 C26 1.314(13) . ?
C21 C22 1.402(13) . ?
C22 C23 1.338(13) . ?
C23 C24 1.351(17) . ?
C24 C25 1.368(16) . ?
C25 C26 1.331(14) . ?
C27 C28 1.309(14) . ?
C27 C32 1.393(16) . ?
C28 C29 1.420(16) . ?
C29 C30 1.350(15) . ?
C30 C31 1.328(15) . ?
C31 C32 1.447(16) . ?
C33 C34 1.355(12) . ?
C33 C38 1.380(11) . ?
C34 C35 1.369(11) . ?
C35 C36 1.341(11) . ?
C36 C37 1.327(12) . ?
C37 C38 1.441(11) . ?
C39 C40 1.539(12) . ?
C40 C41 1.502(11) . ?
C42 C42 1.58(3) 2_557 ?
